data_4081855
loop_
_publ_author_name
'Chambers, Geoffrey M.'
'Angamuthu, Raja'
'Gray, Danielle L.'
'Rauchfuss, Thomas B.'

_publ_section_title
;
 Organo Ruthenium--Nickel Dithiolates with Redox-Responsive Nickel Sites
;
_journal_issue 21
_journal_name_full Organometallics
_journal_page_first 6324
_journal_paper_doi 10.1021/om4006824
_journal_volume 32
_journal_year 2013
_chemical_formula_moiety 'C39 H68 Ni P2 Ru S2'
_chemical_formula_sum 'C39 H68 Ni P2 Ru S2'
_chemical_formula_weight 822.77
_chemical_name_systematic
;
? 
;
_space_group_crystal_system monoclinic
_space_group_IT_number 14
_space_group_name_Hall '-P 2ybc'
_space_group_name_H-M_alt 'P 1 21/c 1'
_symmetry_space_group_name_Hall '-P 2ybc'
_symmetry_space_group_name_H-M 'P 1 21/c 1'
_atom_sites_solution_hydrogens geom
_atom_sites_solution_primary direct
_atom_sites_solution_secondary difmap
_audit_creation_date 2013-09-24
_audit_creation_method SHELXL-97
_audit_update_record
;
? 
;
_cell_angle_alpha 90.00
_cell_angle_beta 93.216(3)
_cell_angle_gamma 90.00
_cell_formula_units_Z 4
_cell_length_a 14.946(3)
_cell_length_b 10.525(2)
_cell_length_c 24.884(5)
_cell_measurement_reflns_used 1792
_cell_measurement_temperature 181(2)
_cell_measurement_theta_max 23.01
_cell_measurement_theta_min 2.19
_cell_volume 3908.3(13)
_computing_cell_refinement 'SAINT V7.68A (Bruker, 2005)'
_computing_data_collection 'APEX2 V2013.2-0 (Bruker, 2013)'
_computing_data_reduction 'SAINT v7.68A (Bruker, 2009)'
_computing_molecular_graphics
;
O. V. Dolomanov, L. J. Bourhis, R. J. Gildea, J. A. K. Howard and H. Puschmann,
OLEX2: a complete structure solution, refinement and analysis program.
J. Appl. Cryst. (2009). 42, 339-341.
;
_computing_publication_material
;
O. V. Dolomanov, L. J. Bourhis, R. J. Gildea, J. A. K. Howard and H. Puschmann,
OLEX2: a complete structure solution, refinement and analysis program.
J. Appl. Cryst. (2009). 42, 339-341.
;
_computing_structure_refinement
;
XL, G.M. Sheldrick, Acta Cryst.
(2008). A64, 112-122
;
_computing_structure_solution
;
XS, G.M. Sheldrick, Acta Cryst.
(2008). A64, 112-122
;
_diffrn_ambient_temperature 181.15
_diffrn_measured_fraction_theta_full 0.993
_diffrn_measured_fraction_theta_max 0.993
_diffrn_measurement_device 'Bruker Kappa/ApexII CCD'
_diffrn_measurement_device_type 'Bruker APEX-II CCD'
_diffrn_measurement_method '\f and \w scans'
_diffrn_radiation_monochromator graphite
_diffrn_radiation_type MoK\a
_diffrn_radiation_wavelength 0.71073
_diffrn_reflns_av_R_equivalents 0.1629
_diffrn_reflns_av_unetI/netI 0.1079
_diffrn_reflns_limit_h_max 18
_diffrn_reflns_limit_h_min -18
_diffrn_reflns_limit_k_max 12
_diffrn_reflns_limit_k_min -12
_diffrn_reflns_limit_l_max 29
_diffrn_reflns_limit_l_min -30
_diffrn_reflns_theta_full 25.54
_diffrn_reflns_theta_max 25.54
_diffrn_reflns_theta_min 1.36
_diffrn_source 'I\ms microfocus sealed tube'
_diffrn_standards_number 0
_exptl_absorpt_coefficient_mu 1.083
_exptl_absorpt_correction_T_max 0.9985
_exptl_absorpt_correction_T_min 0.6317
_exptl_absorpt_correction_type integration
_exptl_absorpt_process_details
;
SADABS-2008/1 (Bruker,2008) was used for absorption correction.
wR2(int) was 0.1534 before and 0.0759 after correction.
The Ratio of minimum to maximum transmission is 0.6326.
The \l/2 correction factor is 0.0015.
;
_exptl_crystal_colour green
_exptl_crystal_colour_primary green
_exptl_crystal_density_diffrn 1.398
_exptl_crystal_density_method 'not measured'
_exptl_crystal_description plate
_exptl_crystal_F_000 1744
_exptl_crystal_preparation
;
The data crystal was mounted using oil (Parantone-N) to a 
0.3 mm cryo-loop (Hampton Research) with the (1 3 1) scattering 
planes roughly normal to the spindle axis. 
;
_exptl_crystal_size_max 0.271
_exptl_crystal_size_mid 0.242
_exptl_crystal_size_min 0.102
_refine_diff_density_max 0.902
_refine_diff_density_min -1.033
_refine_diff_density_rms 0.114
_refine_ls_extinction_method none
_refine_ls_goodness_of_fit_ref 1.069
_refine_ls_hydrogen_treatment noref
_refine_ls_matrix_type full
_refine_ls_number_parameters 499
_refine_ls_number_reflns 7263
_refine_ls_number_restraints 373
_refine_ls_restrained_S_all 1.050
_refine_ls_R_factor_all 0.1082
_refine_ls_R_factor_gt 0.0612
_refine_ls_shift/su_max 0.000
_refine_ls_shift/su_mean 0.000
_refine_ls_structure_factor_coef Fsqd
_refine_ls_weighting_details 'calc w=1/[\s^2^(Fo^2^)+(0.0575P)^2^+0.0000P] where P=(Fo^2^+2Fc^2^)/3'
_refine_ls_weighting_scheme calc
_refine_ls_wR_factor_gt 0.1280
_refine_ls_wR_factor_ref 0.1429
_reflns_number_gt 4731
_reflns_number_total 7263
_reflns_threshold_expression >2sigma(I)
_cod_data_source_file om4006824_si_002.cif
_cod_data_source_block fm34c_0m
_cod_database_code 4081855
_olex2_refinement_description
;
1. Fixed Uiso
 At 1.2 times of:
  All C(H) groups, All C(H,H) groups
 At 1.5 times of:
  All C(H,H,H) groups
2. Restrained distances
 C30-C31 \\sim C30-C35 \\sim C30A-C31A \\sim C30A-C35A
 with sigma of 0.01
 C31-C32 \\sim C34-C35 \\sim C31A-C32A \\sim C34A-C35A
 with sigma of 0.01
 C33-C32 \\sim C33-C34 \\sim C33A-C32A \\sim C33A-C34A
 with sigma of 0.01
 C33-C39 \\sim C33A-C39A
 with sigma of 0.01
 C34-C39 \\sim C32-C39 \\sim C34A-C39A \\sim C32A-C39A
 with sigma of 0.02
 C30-C36 \\sim C30A-C36A
 with sigma of 0.01
 C36-C35 \\sim C36-C31 \\sim C36A-C35A \\sim C36A-C31A
 with sigma of 0.02
 C36-C37 \\sim C36-C38 \\sim C36A-C37A \\sim C36A-C38A
 with sigma of 0.01
3. Uiso/Uaniso restraints and constraints
C34A \\sim C31 \\sim C35A \\sim C32 \\sim C30A \\sim C33 
\\sim C31A \\sim C34 \\sim C35 \\sim C32A \\sim C33A 
\\sim C30: within 1.7A with sigma of 0.02 and sigma for 
terminal atoms of 0.04
C36A \\sim C38A \\sim C39 \\sim C37A \\sim C39A \\sim C37 
\\sim C36 \\sim C38: within 1.7A with sigma of 0.01 and 
sigma for terminal atoms of 0.02
Uanis(C30) \\sim Ueq, Uanis(C30A) \\sim Ueq, Uanis(C35A) 
\\sim Ueq, Uanis(C31A) \\sim Ueq, Uanis(C35) 
\\sim Ueq, Uanis(C34) \\sim Ueq, Uanis(C32) 
\\sim Ueq, Uanis(C31) \\sim Ueq, Uanis(C32A) 
\\sim Ueq, Uanis(C33) \\sim Ueq, Uanis(C34A) 
\\sim Ueq, Uanis(C33A) \\sim Ueq: with sigma of 0.01 
and sigma for terminal atoms of 0.02
Uanis(C36A) \\sim Ueq, Uanis(C38A) \\sim Ueq, Uanis(C39) 
\\sim Ueq, Uanis(C37A) \\sim Ueq, Uanis(C36) 
\\sim Ueq, Uanis(C39A) \\sim Ueq, Uanis(C37) 
\\sim Ueq, Uanis(C38) \\sim Ueq: with sigma of 
0.01 and sigma for terminal atoms of 0.02
4. Others
 Sof(C30A)=Sof(C31A)=Sof(H31A)=Sof(C32A)=Sof(H32A)=Sof(C33A)=Sof(C34A)=
 Sof(H34A)=Sof(C35A)=Sof(H35A)=Sof(C36A)=Sof(H36A)=Sof(C37A)=Sof(H37D)=
 Sof(H37E)=Sof(H37F)=Sof(C38A)=Sof(H38D)=Sof(H38E)=Sof(H38F)=Sof(C39A)=
 Sof(H39D)=Sof(H39E)=Sof(H39F)=1-FVAR(1)
 Sof(C30)=Sof(C31)=Sof(H31)=Sof(C32)=Sof(H32)=Sof(C33)=Sof(C34)=Sof(H34)=
 Sof(C35)=Sof(H35)=Sof(C36)=Sof(H36)=Sof(C37)=Sof(H37A)=Sof(H37B)=Sof(H37C)=
 Sof(C38)=Sof(H38A)=Sof(H38B)=Sof(H38C)=Sof(C39)=Sof(H39A)=Sof(H39B)=Sof(H39C)=
 FVAR(1)
5.a Ternary CH refined with riding coordinates:
 C21(H21), C15(H15), C1(H1), C7(H7), C36(H36), C36A(H36A)
5.b Secondary CH2 refined with riding coordinates:
 C27(H27A,H27B), C28(H28A,H28B), C29(H29A,H29B), C14(H14A,H14B), C13(H13A,
 H13B), C22(H22A,H22B), C23(H23A,H23B), C24(H24A,H24B), C25(H25A,H25B),
 C26(H26A,H26B), C20(H20A,H20B), C19(H19A,H19B), C18(H18A,H18B), C17(H17A,H17B),
  C16(H16A,H16B), C2(H2A,H2B), C3(H3A,H3B), C4(H4A,H4B), C5(H5A,H5B), C6(H6A,
 H6B), C12(H12A,H12B), C11(H11A,H11B), C10(H10A,H10B), C9(H9A,H9B), C8(H8A,H8B)
5.c Me refined with riding coordinates:
 C37(H37A,H37B,H37C), C38(H38A,H38B,H38C), C37A(H37D,H37E,H37F), C38A(H38D,
 H38E,H38F)
5.d Aromatic/amide H refined with riding coordinates:
 C31(H31), C32(H32), C34(H34), C35(H35), C31A(H31A), C32A(H32A), C34A(H34A),
 C35A(H35A)
5.e Idealised Me refined as rotating group:
 C39(H39A,H39B,H39C), C39A(H39D,H39E,H39F)
;

loop_
_space_group_symop_id
_space_group_symop_operation_xyz
1 'x, y, z'
2 '-x, y+1/2, -z+1/2'
3 '-x, -y, -z'
4 'x, -y-1/2, z-1/2'

loop_
_atom_site_label
_atom_site_type_symbol
_atom_site_fract_x
_atom_site_fract_y
_atom_site_fract_z
_atom_site_U_iso_or_equiv
_atom_site_adp_type
_atom_site_occupancy
_atom_site_symmetry_multiplicity
_atom_site_calc_flag
_atom_site_refinement_flags
_atom_site_disorder_assembly
_atom_site_disorder_group
Ru1 Ru 0.06964(3) 0.88715(5) 0.359879(19) 0.03101(16) Uani 1 1 d . . .
Ni1 Ni 0.22068(5) 0.95489(7) 0.32145(3) 0.0259(2) Uani 1 1 d . A .
S1 S 0.09149(10) 1.05327(14) 0.30163(6) 0.0314(4) Uani 1 1 d . A .
S2 S 0.15470(10) 0.76264(13) 0.30226(6) 0.0304(4) Uani 1 1 d . A .
P1 P 0.31971(10) 0.96344(14) 0.38814(6) 0.0289(4) Uani 1 1 d . . .
P2 P 0.31374(10) 1.03908(14) 0.26830(6) 0.0283(4) Uani 1 1 d . . .
C27 C 0.0541(4) 1.0060(6) 0.2334(2) 0.0370(15) Uani 1 1 d . . .
H27A H 0.0021 1.0593 0.2217 0.044 Uiso 1 1 calc R A .
H27B H 0.1028 1.0249 0.2092 0.044 Uiso 1 1 calc R . .
C28 C 0.0277(4) 0.8677(5) 0.2260(2) 0.0346(15) Uani 1 1 d . A .
H28A H 0.0002 0.8569 0.1891 0.042 Uiso 1 1 calc R . .
H28B H -0.0188 0.8477 0.2515 0.042 Uiso 1 1 calc R . .
C29 C 0.1034(4) 0.7706(5) 0.2342(2) 0.0340(14) Uani 1 1 d . . .
H29A H 0.1505 0.7912 0.2092 0.041 Uiso 1 1 calc R A .
H29B H 0.0794 0.6856 0.2244 0.041 Uiso 1 1 calc R . .
C14 C 0.4241(4) 1.0493(6) 0.3050(2) 0.0380(15) Uani 1 1 d . A .
H14A H 0.4599 0.9734 0.2966 0.046 Uiso 1 1 calc R . .
H14B H 0.4562 1.1251 0.2925 0.046 Uiso 1 1 calc R . .
C13 C 0.4163(4) 1.0577(6) 0.3657(2) 0.0341(15) Uani 1 1 d . A .
H13A H 0.4088 1.1478 0.3761 0.041 Uiso 1 1 calc R . .
H13B H 0.4723 1.0259 0.3841 0.041 Uiso 1 1 calc R . .
C21 C 0.3460(4) 0.9657(5) 0.2042(2) 0.0302(14) Uani 1 1 d . A .
H21 H 0.4026 1.0076 0.1939 0.036 Uiso 1 1 calc R . .
C22 C 0.2761(4) 0.9847(5) 0.1576(2) 0.0323(14) Uani 1 1 d . . .
H22A H 0.2185 0.9471 0.1674 0.039 Uiso 1 1 calc R A .
H22B H 0.2665 1.0768 0.1518 0.039 Uiso 1 1 calc R . .
C23 C 0.3040(5) 0.9246(6) 0.1056(2) 0.0396(16) Uani 1 1 d . A .
H23A H 0.3582 0.9679 0.0936 0.048 Uiso 1 1 calc R . .
H23B H 0.2555 0.9355 0.0773 0.048 Uiso 1 1 calc R . .
C24 C 0.3237(5) 0.7827(6) 0.1138(3) 0.058(2) Uani 1 1 d . . .
H24A H 0.2677 0.7380 0.1219 0.070 Uiso 1 1 calc R A .
H24B H 0.3453 0.7465 0.0802 0.070 Uiso 1 1 calc R . .
C25 C 0.3926(5) 0.7618(6) 0.1588(3) 0.0503(19) Uani 1 1 d . A .
H25A H 0.4506 0.7976 0.1487 0.060 Uiso 1 1 calc R . .
H25B H 0.4007 0.6695 0.1648 0.060 Uiso 1 1 calc R . .
C26 C 0.3653(4) 0.8240(6) 0.2108(3) 0.0402(16) Uani 1 1 d . . .
H26A H 0.4140 0.8122 0.2390 0.048 Uiso 1 1 calc R A .
H26B H 0.3112 0.7811 0.2231 0.048 Uiso 1 1 calc R . .
C15 C 0.2888(4) 1.2061(5) 0.2476(2) 0.0291(13) Uani 1 1 d . A .
H15 H 0.2318 1.2030 0.2246 0.035 Uiso 1 1 calc R . .
C20 C 0.2702(4) 1.2913(5) 0.2955(2) 0.0331(14) Uani 1 1 d . . .
H20A H 0.2249 1.2504 0.3174 0.040 Uiso 1 1 calc R A .
H20B H 0.3259 1.3022 0.3185 0.040 Uiso 1 1 calc R . .
C19 C 0.2362(5) 1.4200(5) 0.2763(3) 0.0419(17) Uani 1 1 d . A .
H19A H 0.2251 1.4739 0.3079 0.050 Uiso 1 1 calc R . .
H19B H 0.1785 1.4091 0.2552 0.050 Uiso 1 1 calc R . .
C18 C 0.3028(5) 1.4868(5) 0.2415(3) 0.0443(17) Uani 1 1 d . . .
H18A H 0.3581 1.5073 0.2636 0.053 Uiso 1 1 calc R A .
H18B H 0.2766 1.5674 0.2275 0.053 Uiso 1 1 calc R . .
C17 C 0.3258(4) 1.4010(6) 0.1945(3) 0.0398(16) Uani 1 1 d . A .
H17A H 0.2720 1.3908 0.1698 0.048 Uiso 1 1 calc R . .
H17B H 0.3729 1.4422 0.1741 0.048 Uiso 1 1 calc R . .
C16 C 0.3584(4) 1.2705(5) 0.2133(2) 0.0338(14) Uani 1 1 d . . .
H16A H 0.4158 1.2794 0.2348 0.041 Uiso 1 1 calc R A .
H16B H 0.3692 1.2167 0.1817 0.041 Uiso 1 1 calc R . .
C1 C 0.3771(4) 0.8137(5) 0.4121(2) 0.0305(14) Uani 1 1 d . A .
H1 H 0.4299 0.8377 0.4364 0.037 Uiso 1 1 calc R . .
C2 C 0.4105(4) 0.7409(6) 0.3651(3) 0.0435(17) Uani 1 1 d . . .
H2A H 0.4548 0.7935 0.3470 0.052 Uiso 1 1 calc R A .
H2B H 0.3597 0.7241 0.3388 0.052 Uiso 1 1 calc R . .
C3 C 0.4540(5) 0.6149(6) 0.3822(3) 0.0498(18) Uani 1 1 d . A .
H3A H 0.5096 0.6321 0.4045 0.060 Uiso 1 1 calc R . .
H3B H 0.4705 0.5679 0.3497 0.060 Uiso 1 1 calc R . .
C4 C 0.3916(5) 0.5322(6) 0.4143(3) 0.0518(19) Uani 1 1 d . . .
H4A H 0.3396 0.5049 0.3907 0.062 Uiso 1 1 calc R A .
H4B H 0.4240 0.4552 0.4274 0.062 Uiso 1 1 calc R . .
C5 C 0.3592(5) 0.6055(7) 0.4616(3) 0.058(2) Uani 1 1 d . A .
H5A H 0.4104 0.6227 0.4875 0.070 Uiso 1 1 calc R . .
H5B H 0.3151 0.5535 0.4801 0.070 Uiso 1 1 calc R . .
C6 C 0.3154(4) 0.7322(6) 0.4438(2) 0.0387(16) Uani 1 1 d . . .
H6A H 0.2600 0.7145 0.4214 0.046 Uiso 1 1 calc R A .
H6B H 0.2985 0.7796 0.4760 0.046 Uiso 1 1 calc R . .
C7 C 0.2960(4) 1.0406(6) 0.4524(2) 0.0321(14) Uani 1 1 d . A .
H7 H 0.2524 0.9845 0.4701 0.039 Uiso 1 1 calc R . .
C12 C 0.2488(4) 1.1696(6) 0.4430(2) 0.0369(15) Uani 1 1 d . . .
H12A H 0.2899 1.2285 0.4255 0.044 Uiso 1 1 calc R A .
H12B H 0.1953 1.1575 0.4182 0.044 Uiso 1 1 calc R . .
C11 C 0.2205(5) 1.2283(6) 0.4949(2) 0.0472(18) Uani 1 1 d . A .
H11A H 0.1744 1.1741 0.5104 0.057 Uiso 1 1 calc R . .
H11B H 0.1936 1.3128 0.4872 0.057 Uiso 1 1 calc R . .
C10 C 0.3001(5) 1.2429(7) 0.5358(3) 0.057(2) Uani 1 1 d . . .
H10A H 0.3426 1.3060 0.5224 0.069 Uiso 1 1 calc R A .
H10B H 0.2787 1.2746 0.5703 0.069 Uiso 1 1 calc R . .
C9 C 0.3475(5) 1.1172(7) 0.5451(3) 0.0523(19) Uani 1 1 d . A .
H9A H 0.4007 1.1303 0.5700 0.063 Uiso 1 1 calc R . .
H9B H 0.3068 1.0576 0.5625 0.063 Uiso 1 1 calc R . .
C8 C 0.3766(4) 1.0590(7) 0.4937(2) 0.0434(17) Uani 1 1 d . . .
H8A H 0.4050 0.9756 0.5017 0.052 Uiso 1 1 calc R A .
H8B H 0.4217 1.1146 0.4780 0.052 Uiso 1 1 calc R . .
C30 C 0.0098(5) 0.7333(8) 0.4070(3) 0.032(2) Uani 0.796(7) 1 d PDU A 1
C31 C -0.0599(5) 0.7967(7) 0.3767(3) 0.034(2) Uani 0.796(7) 1 d PDU A 1
H31 H -0.1005 0.7486 0.3541 0.041 Uiso 0.796(7) 1 calc PR A 1
C32 C -0.0700(6) 0.9282(7) 0.3795(4) 0.038(2) Uani 0.796(7) 1 d PDU A 1
H32 H -0.1156 0.9686 0.3575 0.045 Uiso 0.796(7) 1 calc PR A 1
C33 C -0.0134(7) 1.0020(8) 0.4144(4) 0.033(2) Uani 0.796(7) 1 d PDU A 1
C34 C 0.0548(8) 0.9391(9) 0.4458(4) 0.033(2) Uani 0.796(7) 1 d PDU A 1
H34 H 0.0931 0.9873 0.4697 0.039 Uiso 0.796(7) 1 calc PR A 1
C35 C 0.0673(7) 0.8065(9) 0.4424(4) 0.034(2) Uani 0.796(7) 1 d PDU A 1
H35 H 0.1139 0.7664 0.4637 0.041 Uiso 0.796(7) 1 calc PR A 1
C36 C 0.0169(5) 0.5904(8) 0.4024(3) 0.047(2) Uani 0.796(7) 1 d PDU A 1
H36 H 0.0042 0.5705 0.3634 0.056 Uiso 0.796(7) 1 calc PR A 1
C37 C 0.1086(7) 0.5351(10) 0.4169(6) 0.058(3) Uani 0.796(7) 1 d PDU A 1
H37A H 0.1522 0.5706 0.3930 0.087 Uiso 0.796(7) 1 calc PR A 1
H37B H 0.1065 0.4426 0.4127 0.087 Uiso 0.796(7) 1 calc PR A 1
H37C H 0.1265 0.5565 0.4543 0.087 Uiso 0.796(7) 1 calc PR A 1
C38 C -0.0585(6) 0.5298(9) 0.4317(4) 0.075(3) Uani 0.796(7) 1 d PDU A 1
H38A H -0.0443 0.5335 0.4706 0.112 Uiso 0.796(7) 1 calc PR A 1
H38B H -0.0654 0.4409 0.4205 0.112 Uiso 0.796(7) 1 calc PR A 1
H38C H -0.1144 0.5758 0.4230 0.112 Uiso 0.796(7) 1 calc PR A 1
C39 C -0.0239(6) 1.1475(9) 0.4167(4) 0.047(3) Uani 0.796(7) 1 d PDU A 1
H39A H 0.0123 1.1810 0.4475 0.071 Uiso 0.796(7) 1 calc PR A 1
H39B H -0.0870 1.1690 0.4205 0.071 Uiso 0.796(7) 1 calc PR A 1
H39C H -0.0036 1.1851 0.3834 0.071 Uiso 0.796(7) 1 calc PR A 1
C30A C -0.025(3) 0.966(2) 0.4081(19) 0.033(5) Uani 0.204(7) 1 d PDU A 2
C31A C 0.057(3) 0.942(3) 0.4383(15) 0.033(5) Uani 0.204(7) 1 d PDU A 2
H31A H 0.0898 1.0082 0.4566 0.039 Uiso 0.204(7) 1 calc PR A 2
C32A C 0.086(3) 0.816(3) 0.4393(13) 0.031(5) Uani 0.204(7) 1 d PDU A 2
H32A H 0.1424 0.7999 0.4580 0.037 Uiso 0.204(7) 1 calc PR A 2
C33A C 0.0427(18) 0.709(2) 0.4160(14) 0.027(5) Uani 0.204(7) 1 d PDU A 2
C34A C -0.0337(18) 0.739(2) 0.3828(13) 0.028(5) Uani 0.204(7) 1 d PDU A 2
H34A H -0.0642 0.6734 0.3629 0.034 Uiso 0.204(7) 1 calc PR A 2
C35A C -0.066(2) 0.864(2) 0.3788(16) 0.033(5) Uani 0.204(7) 1 d PDU A 2
H35A H -0.1166 0.8810 0.3555 0.040 Uiso 0.204(7) 1 calc PR A 2
C36A C -0.0595(17) 1.100(2) 0.4004(12) 0.051(7) Uani 0.204(7) 1 d PDU A 2
H36A H -0.0780 1.1158 0.3617 0.062 Uiso 0.204(7) 1 calc PR A 2
C37A C -0.0039(12) 1.209(3) 0.4233(16) 0.050(7) Uani 0.204(7) 1 d PDU A 2
H37D H -0.0081 1.2123 0.4624 0.075 Uiso 0.204(7) 1 calc PR A 2
H37E H -0.0263 1.2894 0.4075 0.075 Uiso 0.204(7) 1 calc PR A 2
H37F H 0.0588 1.1975 0.4148 0.075 Uiso 0.204(7) 1 calc PR A 2
C38A C -0.1392(13) 1.109(3) 0.4350(9) 0.074(9) Uani 0.204(7) 1 d PDU A 2
H38D H -0.1836 1.0448 0.4236 0.111 Uiso 0.204(7) 1 calc PR A 2
H38E H -0.1661 1.1939 0.4310 0.111 Uiso 0.204(7) 1 calc PR A 2
H38F H -0.1195 1.0952 0.4727 0.111 Uiso 0.204(7) 1 calc PR A 2
C39A C 0.084(3) 0.575(2) 0.418(2) 0.049(7) Uani 0.204(7) 1 d PDU A 2
H39D H 0.0772 0.5376 0.4534 0.073 Uiso 0.204(7) 1 calc PR A 2
H39E H 0.1481 0.5809 0.4112 0.073 Uiso 0.204(7) 1 calc PR A 2
H39F H 0.0539 0.5217 0.3902 0.073 Uiso 0.204(7) 1 calc PR A 2

loop_
_atom_site_aniso_label
_atom_site_aniso_U_11
_atom_site_aniso_U_22
_atom_site_aniso_U_33
_atom_site_aniso_U_23
_atom_site_aniso_U_13
_atom_site_aniso_U_12
Ru1 0.0332(3) 0.0307(3) 0.0300(3) -0.0027(2) 0.0086(2) -0.0047(2)
Ni1 0.0289(4) 0.0205(4) 0.0287(4) 0.0009(3) 0.0051(3) 0.0004(3)
S1 0.0323(9) 0.0257(7) 0.0367(9) -0.0015(7) 0.0057(7) 0.0046(7)
S2 0.0399(9) 0.0196(7) 0.0324(9) -0.0007(6) 0.0077(7) -0.0019(6)
P1 0.0306(9) 0.0244(8) 0.0318(9) 0.0017(7) 0.0025(7) -0.0009(7)
P2 0.0307(9) 0.0221(8) 0.0326(9) 0.0016(7) 0.0071(7) 0.0023(7)
C27 0.040(4) 0.038(4) 0.033(4) 0.003(3) -0.002(3) 0.012(3)
C28 0.034(3) 0.037(4) 0.033(4) -0.004(3) -0.001(3) -0.006(3)
C29 0.046(4) 0.021(3) 0.035(4) -0.005(3) 0.011(3) -0.008(3)
C14 0.033(4) 0.035(3) 0.047(4) 0.012(3) 0.009(3) 0.003(3)
C13 0.028(3) 0.029(3) 0.044(4) 0.006(3) -0.003(3) -0.004(3)
C21 0.031(3) 0.023(3) 0.038(4) 0.004(3) 0.011(3) 0.006(3)
C22 0.045(4) 0.022(3) 0.030(3) -0.007(3) 0.007(3) 0.001(3)
C23 0.049(4) 0.031(3) 0.040(4) -0.001(3) 0.009(3) 0.007(3)
C24 0.093(6) 0.032(4) 0.052(5) -0.007(4) 0.028(4) 0.012(4)
C25 0.071(5) 0.029(4) 0.052(5) 0.001(3) 0.017(4) 0.021(3)
C26 0.048(4) 0.030(3) 0.044(4) 0.011(3) 0.014(3) 0.008(3)
C15 0.031(3) 0.023(3) 0.034(3) 0.004(3) 0.006(3) 0.005(2)
C20 0.041(4) 0.020(3) 0.040(4) -0.002(3) 0.009(3) -0.007(3)
C19 0.058(5) 0.017(3) 0.052(4) -0.002(3) 0.020(3) 0.006(3)
C18 0.063(5) 0.017(3) 0.054(4) 0.001(3) 0.013(4) 0.000(3)
C17 0.044(4) 0.030(3) 0.046(4) 0.014(3) 0.011(3) 0.001(3)
C16 0.036(4) 0.027(3) 0.039(4) 0.004(3) 0.009(3) 0.000(3)
C1 0.030(3) 0.027(3) 0.035(4) 0.002(3) 0.002(3) 0.002(3)
C2 0.050(4) 0.037(4) 0.045(4) 0.013(3) 0.012(3) 0.014(3)
C3 0.054(4) 0.039(4) 0.056(5) 0.004(4) 0.010(4) 0.018(4)
C4 0.074(5) 0.025(3) 0.057(5) 0.000(3) 0.013(4) 0.014(4)
C5 0.073(5) 0.049(4) 0.054(5) 0.023(4) 0.019(4) 0.018(4)
C6 0.051(4) 0.027(3) 0.039(4) 0.005(3) 0.008(3) 0.013(3)
C7 0.034(3) 0.032(3) 0.030(3) 0.005(3) 0.003(3) 0.005(3)
C12 0.043(4) 0.039(4) 0.029(4) -0.002(3) 0.002(3) 0.003(3)
C11 0.066(5) 0.035(4) 0.040(4) -0.010(3) 0.001(3) 0.004(3)
C10 0.085(6) 0.046(4) 0.041(4) -0.015(4) -0.004(4) -0.003(4)
C9 0.058(5) 0.055(4) 0.042(4) -0.016(4) -0.012(3) 0.000(4)
C8 0.044(4) 0.048(4) 0.037(4) -0.005(3) -0.004(3) 0.003(3)
C30 0.034(5) 0.029(4) 0.034(4) 0.002(3) 0.011(4) -0.002(3)
C31 0.028(4) 0.033(4) 0.042(4) 0.009(4) 0.003(3) -0.008(4)
C32 0.030(4) 0.040(4) 0.044(4) 0.001(4) 0.012(3) 0.001(4)
C33 0.038(4) 0.033(4) 0.028(4) -0.006(4) 0.014(3) 0.003(4)
C34 0.038(4) 0.034(4) 0.027(4) -0.005(3) 0.014(4) -0.004(3)
C35 0.038(5) 0.038(4) 0.029(4) 0.004(3) 0.015(3) 0.000(4)
C36 0.056(5) 0.034(4) 0.051(5) 0.001(4) 0.006(4) -0.011(4)
C37 0.065(7) 0.034(5) 0.076(6) 0.006(6) 0.012(5) 0.002(5)
C38 0.075(7) 0.050(6) 0.101(8) 0.012(6) 0.025(6) -0.015(5)
C39 0.058(6) 0.042(6) 0.043(5) -0.005(5) 0.018(5) 0.018(5)
C30A 0.032(7) 0.034(8) 0.033(7) -0.001(7) 0.007(6) -0.001(7)
C31A 0.033(7) 0.034(7) 0.032(7) 0.002(6) 0.011(6) -0.001(6)
C32A 0.028(8) 0.034(7) 0.030(7) -0.002(6) 0.013(6) -0.007(6)
C33A 0.027(8) 0.027(8) 0.027(8) 0.004(7) 0.005(7) -0.001(7)
C34A 0.027(8) 0.029(8) 0.030(8) 0.003(7) 0.006(7) -0.006(7)
C35A 0.030(8) 0.032(8) 0.037(8) -0.004(7) -0.001(6) -0.003(7)
C36A 0.051(9) 0.055(10) 0.050(9) -0.008(8) 0.017(7) 0.009(8)
C37A 0.054(12) 0.054(13) 0.043(11) -0.001(11) 0.009(10) 0.013(11)
C38A 0.070(14) 0.074(15) 0.081(15) -0.010(13) 0.027(12) 0.005(13)
C39A 0.057(12) 0.029(12) 0.062(11) 0.005(11) 0.016(11) -0.006(11)

loop_
_atom_type_symbol
_atom_type_description
_atom_type_scat_dispersion_real
_atom_type_scat_dispersion_imag
_atom_type_scat_source
C C 0.0033 0.0016 'International Tables Vol C Tables 4.2.6.8 and 6.1.1.4'
H H 0.0000 0.0000 'International Tables Vol C Tables 4.2.6.8 and 6.1.1.4'
P P 0.1023 0.0942 'International Tables Vol C Tables 4.2.6.8 and 6.1.1.4'
S S 0.1246 0.1234 'International Tables Vol C Tables 4.2.6.8 and 6.1.1.4'
Ni Ni 0.3393 1.1124 'International Tables Vol C Tables 4.2.6.8 and 6.1.1.4'
Ru Ru -1.2594 0.8363 'International Tables Vol C Tables 4.2.6.8 and 6.1.1.4'

loop_
_geom_angle_atom_site_label_1
_geom_angle_atom_site_label_2
_geom_angle_atom_site_label_3
_geom_angle
S1 Ru1 Ni1 53.45(4)
S1 Ru1 S2 86.51(5)
S1 Ru1 C33A 176.7(6)
S2 Ru1 Ni1 54.67(4)
S2 Ru1 C33A 91.9(7)
C30 Ru1 Ni1 141.2(2)
C30 Ru1 S1 164.11(19)
C30 Ru1 S2 99.4(2)
C30 Ru1 C31 37.3(2)
C30 Ru1 C33 79.6(3)
C30 Ru1 C34 66.9(4)
C30 Ru1 C35 37.4(2)
C30 Ru1 C33A 14.1(6)
C30 Ru1 C34A 22.0(6)
C31 Ru1 Ni1 166.4(2)
C31 Ru1 S1 126.9(2)
C31 Ru1 S2 112.4(2)
C31 Ru1 C33 66.3(3)
C31 Ru1 C34 77.8(4)
C31 Ru1 C35 66.6(3)
C31 Ru1 C33A 51.2(6)
C31 Ru1 C34A 18.7(5)
C32 Ru1 Ni1 151.3(2)
C32 Ru1 S1 99.2(2)
C32 Ru1 S2 142.0(2)
C32 Ru1 C30 67.2(3)
C32 Ru1 C31 36.7(2)
C32 Ru1 C33 36.9(2)
C32 Ru1 C34 66.1(4)
C32 Ru1 C35 78.9(3)
C32 Ru1 C33A 80.3(7)
C32 Ru1 C34A 54.6(6)
C33 Ru1 Ni1 126.6(2)
C33 Ru1 S1 94.3(3)
C33 Ru1 S2 178.7(2)
C33 Ru1 C33A 87.3(8)
C33 Ru1 C34A 79.2(8)
C34 Ru1 Ni1 114.9(3)
C34 Ru1 S1 116.2(3)
C34 Ru1 S2 143.4(2)
C34 Ru1 C33 36.8(2)
C34 Ru1 C33A 66.6(7)
C34 Ru1 C34A 79.8(8)
C35 Ru1 Ni1 120.2(3)
C35 Ru1 S1 151.6(2)
C35 Ru1 S2 112.6(3)
C35 Ru1 C33 67.0(3)
C35 Ru1 C34 36.9(2)
C35 Ru1 C33A 31.6(7)
C35 Ru1 C34A 57.6(7)
C30A Ru1 Ni1 137.3(8)
C30A Ru1 S1 100.6(10)
C30A Ru1 S2 168.0(8)
C30A Ru1 C30 71.3(10)
C30A Ru1 C31 55.5(8)
C30A Ru1 C32 27.7(8)
C30A Ru1 C33 10.8(9)
C30A Ru1 C34 40.5(10)
C30A Ru1 C35 64.7(10)
C30A Ru1 C32A 69.6(14)
C30A Ru1 C33A 80.4(12)
C30A Ru1 C34A 68.8(11)
C30A Ru1 C35A 39.6(7)
C31A Ru1 Ni1 113.5(13)
C31A Ru1 S1 113.9(10)
C31A Ru1 S2 144.4(8)
C31A Ru1 C30 69.1(12)
C31A Ru1 C31 79.3(14)
C31A Ru1 C32 66.3(11)
C31A Ru1 C33 35.9(9)
C31A Ru1 C34 2.3(13)
C31A Ru1 C35 39.1(10)
C31A Ru1 C30A 40.2(7)
C31A Ru1 C32A 39.3(5)
C31A Ru1 C33A 68.9(12)
C31A Ru1 C34A 81.8(16)
C31A Ru1 C35A 71.4(13)
C32A Ru1 Ni1 112.4(10)
C32A Ru1 S1 147.5(7)
C32A Ru1 S2 109.3(9)
C32A Ru1 C30 43.6(9)
C32A Ru1 C31 74.3(10)
C32A Ru1 C32 85.8(11)
C32A Ru1 C33 70.5(9)
C32A Ru1 C34 37.3(9)
C32A Ru1 C35 7.8(12)
C32A Ru1 C33A 35.8(5)
C32A Ru1 C34A 64.6(10)
C33A Ru1 Ni1 127.5(6)
C34A Ru1 Ni1 152.9(7)
C34A Ru1 S1 142.6(6)
C34A Ru1 S2 99.6(7)
C34A Ru1 C33A 34.9(4)
C35A Ru1 Ni1 166.9(9)
C35A Ru1 S1 113.5(9)
C35A Ru1 S2 128.6(6)
C35A Ru1 C30 51.6(8)
C35A Ru1 C31 18.8(5)
C35A Ru1 C32 17.9(5)
C35A Ru1 C33 50.2(7)
C35A Ru1 C34 70.6(11)
C35A Ru1 C35 71.7(10)
C35A Ru1 C32A 79.3(15)
C35A Ru1 C33A 65.4(9)
C35A Ru1 C34A 36.8(5)
S1 Ni1 Ru1 56.48(5)
S1 Ni1 S2 90.38(6)
S2 Ni1 Ru1 57.43(4)
P1 Ni1 Ru1 107.47(5)
P1 Ni1 S1 134.41(7)
P1 Ni1 S2 117.72(6)
P2 Ni1 Ru1 159.85(5)
P2 Ni1 S1 104.72(6)
P2 Ni1 S2 121.26(6)
P2 Ni1 P1 90.93(7)
Ni1 S1 Ru1 70.07(5)
C27 S1 Ru1 109.3(2)
C27 S1 Ni1 107.2(2)
Ni1 S2 Ru1 67.90(4)
C29 S2 Ru1 109.0(2)
C29 S2 Ni1 107.89(19)
C13 P1 Ni1 107.50(19)
C13 P1 C1 101.2(3)
C1 P1 Ni1 119.34(19)
C7 P1 Ni1 121.78(19)
C7 P1 C13 102.4(3)
C7 P1 C1 101.6(3)
C14 P2 Ni1 108.0(2)
C14 P2 C21 100.4(3)
C14 P2 C15 104.0(3)
C21 P2 Ni1 124.1(2)
C21 P2 C15 102.2(3)
C15 P2 Ni1 115.50(19)
C28 C27 S1 116.0(4)
C27 C28 C29 116.1(5)
C28 C29 S2 115.2(4)
C13 C14 P2 112.2(4)
C14 C13 P1 111.7(4)
C22 C21 P2 113.4(4)
C26 C21 P2 111.7(4)
C26 C21 C22 109.0(5)
C23 C22 C21 112.5(5)
C22 C23 C24 110.6(5)
C25 C24 C23 111.2(6)
C24 C25 C26 111.5(5)
C25 C26 C21 112.7(5)
C20 C15 P2 112.3(4)
C20 C15 C16 109.4(5)
C16 C15 P2 116.0(4)
C19 C20 C15 110.5(5)
C20 C19 C18 111.9(5)
C19 C18 C17 110.0(5)
C16 C17 C18 112.2(5)
C17 C16 C15 110.7(5)
C2 C1 P1 110.2(4)
C2 C1 C6 110.8(5)
C6 C1 P1 111.2(4)
C1 C2 C3 112.3(5)
C2 C3 C4 112.2(6)
C5 C4 C3 110.3(6)
C4 C5 C6 111.7(5)
C1 C6 C5 112.3(5)
C12 C7 P1 111.4(4)
C12 C7 C8 108.8(5)
C8 C7 P1 116.7(4)
C11 C12 C7 112.1(5)
C12 C11 C10 111.4(6)
C9 C10 C11 110.7(5)
C8 C9 C10 112.5(6)
C9 C8 C7 111.3(5)
C31 C30 Ru1 71.4(5)
C31 C30 C35 118.3(8)
C31 C30 C36 118.7(6)
C35 C30 Ru1 71.6(5)
C35 C30 C36 122.8(7)
C36 C30 Ru1 130.8(6)
C30 C31 Ru1 71.3(5)
C32 C31 Ru1 71.4(5)
C32 C31 C30 121.3(7)
C31 C32 Ru1 71.9(5)
C31 C32 C33 120.9(8)
C33 C32 Ru1 72.7(5)
C32 C33 Ru1 70.3(5)
C32 C33 C34 118.1(9)
C32 C33 C39 120.7(7)
C34 C33 Ru1 71.1(6)
C34 C33 C39 121.1(7)
C39 C33 Ru1 128.2(8)
C33 C34 Ru1 72.1(6)
C35 C34 Ru1 71.3(6)
C35 C34 C33 121.6(11)
C30 C35 Ru1 71.0(5)
C34 C35 Ru1 71.7(6)
C34 C35 C30 119.6(10)
C30 C36 C37 115.5(7)
C30 C36 C38 108.9(7)
C37 C36 C38 114.2(8)
C31A C30A Ru1 69(2)
C31A C30A C36A 120.7(14)
C35A C30A Ru1 72(3)
C35A C30A C31A 118(2)
C35A C30A C36A 120.4(14)
C36A C30A Ru1 123(3)
C30A C31A Ru1 71(3)
C32A C31A Ru1 73(2)
C32A C31A C30A 116(3)
C31A C32A Ru1 68(2)
C31A C32A C33A 128(3)
C33A C32A Ru1 82.6(19)
C32A C33A Ru1 61.6(18)
C32A C33A C39A 122.7(14)
C34A C33A Ru1 68.9(18)
C34A C33A C32A 114(2)
C34A C33A C39A 122.4(14)
C39A C33A Ru1 131(3)
C33A C34A Ru1 76.2(19)
C35A C34A Ru1 65(2)
C35A C34A C33A 121(3)
C30A C35A Ru1 69(3)
C34A C35A Ru1 78(2)
C34A C35A C30A 123(3)
C30A C36A C37A 119(2)
C30A C36A C38A 105(3)
C38A C36A C37A 99.8(13)

loop_
_geom_bond_atom_site_label_1
_geom_bond_atom_site_label_2
_geom_bond_distance
Ru1 Ni1 2.6003(9)
Ru1 S1 2.3059(16)
Ru1 S2 2.3652(16)
Ru1 C30 2.217(9)
Ru1 C31 2.218(8)
Ru1 C32 2.212(9)
Ru1 C33 2.242(11)
Ru1 C34 2.229(11)
Ru1 C35 2.224(11)
Ru1 C30A 2.08(5)
Ru1 C31A 2.05(4)
Ru1 C32A 2.12(4)
Ru1 C33A 2.38(3)
Ru1 C34A 2.29(3)
Ru1 C35A 2.11(4)
Ni1 S1 2.2221(17)
Ni1 S2 2.2895(16)
Ni1 P1 2.1627(17)
Ni1 P2 2.1624(17)
S1 C27 1.827(6)
S2 C29 1.821(6)
P1 C13 1.864(6)
P1 C1 1.875(6)
P1 C7 1.845(6)
P2 C14 1.842(6)
P2 C21 1.859(6)
P2 C15 1.864(6)
C27 C28 1.517(8)
C28 C29 1.529(8)
C14 C13 1.525(8)
C21 C22 1.529(8)
C21 C26 1.526(8)
C22 C23 1.519(8)
C23 C24 1.534(8)
C24 C25 1.494(9)
C25 C26 1.526(8)
C15 C20 1.531(8)
C15 C16 1.539(8)
C20 C19 1.515(8)
C19 C18 1.527(9)
C18 C17 1.534(8)
C17 C16 1.523(8)
C1 C2 1.508(8)
C1 C6 1.513(8)
C2 C3 1.527(8)
C3 C4 1.532(9)
C4 C5 1.509(9)
C5 C6 1.539(8)
C7 C12 1.541(8)
C7 C8 1.551(8)
C12 C11 1.515(8)
C11 C10 1.529(9)
C10 C9 1.512(9)
C9 C8 1.504(9)
C30 C31 1.416(8)
C30 C35 1.423(8)
C30 C36 1.513(11)
C31 C32 1.394(9)
C32 C33 1.411(8)
C33 C34 1.413(8)
C33 C39 1.541(11)
C34 C35 1.411(8)
C36 C37 1.513(9)
C36 C38 1.518(9)
C30A C31A 1.419(11)
C30A C35A 1.418(11)
C30A C36A 1.511(14)
C31A C32A 1.405(10)
C32A C33A 1.406(11)
C33A C34A 1.406(11)
C33A C39A 1.540(14)
C34A C35A 1.401(11)
C36A C37A 1.513(11)
C36A C38A 1.512(11)
